data_4506442
loop_
_publ_author_name
'Liao, Sheng-Yun'
'Gu, Wen'
'Yang, Lin-Yan'
'Li, Tian-Hao'
'Tian, Jin-Lei'
'Wang, Li'
'Zhang, Ming'
'Liu, Xin'

_publ_section_title
;
 Series of Novel 3D Heterometallic Frameworks Based on the Co(II)
 Coordination Chains and Ln(III) Coordination Layers
;
_journal_issue 8
_journal_name_full 'Crystal Growth &amp; Design'
_journal_page_first 3927
_journal_paper_doi 10.1021/cg300326e
_journal_volume 12
_journal_year 2012
_chemical_formula_sum 'C40 H28 Co La2 N12 O20'
_chemical_formula_weight 1333.49
_chemical_name_systematic
; 
 ? 
;
_space_group_IT_number 2
_symmetry_cell_setting triclinic
_symmetry_space_group_name_Hall '-P 1'
_symmetry_space_group_name_H-M 'P -1'
_atom_sites_solution_hydrogens geom
_atom_sites_solution_primary direct
_atom_sites_solution_secondary difmap
_audit_creation_method SHELXL-97
_cell_angle_alpha 86.261(3)
_cell_angle_beta 84.515(3)
_cell_angle_gamma 64.288(3)
_cell_formula_units_Z 1
_cell_length_a 9.1705(8)
_cell_length_b 10.7258(10)
_cell_length_c 12.7688(12)
_cell_measurement_temperature 293(2)
_cell_measurement_theta_max 54.96705
_cell_measurement_theta_min 6.091552
_cell_volume 1126.02(18)
_computing_structure_refinement 'SHELXL-97 (Sheldrick, 1997)'
_computing_structure_solution 'SHELXS-97 (Sheldrick, 1990)'
_diffrn_ambient_temperature 293(2)
_diffrn_measured_fraction_theta_full 0.990
_diffrn_measured_fraction_theta_max 0.990
_diffrn_radiation_monochromator graphite
_diffrn_radiation_source 'fine-focus sealed tube'
_diffrn_radiation_type MoK\a
_diffrn_radiation_wavelength 0.71075
_diffrn_reflns_av_R_equivalents 0.0249
_diffrn_reflns_av_sigmaI/netI 0.0391
_diffrn_reflns_limit_h_max 9
_diffrn_reflns_limit_h_min -10
_diffrn_reflns_limit_k_max 12
_diffrn_reflns_limit_k_min -12
_diffrn_reflns_limit_l_max 15
_diffrn_reflns_limit_l_min -15
_diffrn_reflns_number 7360
_diffrn_reflns_theta_full 25.10
_diffrn_reflns_theta_max 25.10
_diffrn_reflns_theta_min 3.05
_exptl_absorpt_coefficient_mu 2.324
_exptl_absorpt_correction_T_max 1.0000
_exptl_absorpt_correction_T_min 0.6093
_exptl_absorpt_correction_type multi-scan
_exptl_crystal_colour red
_exptl_crystal_density_diffrn 1.967
_exptl_crystal_density_method 'not measured'
_exptl_crystal_description block
_exptl_crystal_F_000 653
_exptl_crystal_size_max 0.23
_exptl_crystal_size_mid 0.18
_exptl_crystal_size_min 0.12
_refine_diff_density_max 0.858
_refine_diff_density_min -0.942
_refine_diff_density_rms 0.139
_refine_ls_extinction_method none
_refine_ls_goodness_of_fit_ref 1.300
_refine_ls_hydrogen_treatment mixed
_refine_ls_matrix_type full
_refine_ls_number_parameters 342
_refine_ls_number_reflns 3960
_refine_ls_number_restraints 0
_refine_ls_restrained_S_all 1.300
_refine_ls_R_factor_all 0.0367
_refine_ls_R_factor_gt 0.0340
_refine_ls_shift/su_max 0.000
_refine_ls_shift/su_mean 0.000
_refine_ls_structure_factor_coef Fsqd
_refine_ls_weighting_details 'calc w=1/[\s^2^(Fo^2^)+(0.0359P)^2^+1.2489P] where P=(Fo^2^+2Fc^2^)/3'
_refine_ls_weighting_scheme calc
_refine_ls_wR_factor_gt 0.0859
_refine_ls_wR_factor_ref 0.0868
_reflns_number_gt 3802
_reflns_number_total 3960
_reflns_threshold_expression >2sigma(I)
_cod_data_source_file cg300326e_si_002.cif
_cod_data_source_block c110513h
_cod_original_sg_symbol_H-M P-1
_cod_database_code 4506442

loop_
_symmetry_equiv_pos_as_xyz
'x, y, z'
'-x, -y, -z'

loop_
_atom_site_label
_atom_site_type_symbol
_atom_site_fract_x
_atom_site_fract_y
_atom_site_fract_z
_atom_site_U_iso_or_equiv
_atom_site_adp_type
_atom_site_occupancy
_atom_site_symmetry_multiplicity
_atom_site_calc_flag
_atom_site_refinement_flags
La1 La 0.21184(3) 0.54818(2) 0.488208(19) 0.01277(10) Uani 1 1 d .
Co2 Co 0.0000 0.0000 1.0000 0.0159(2) Uani 1 2 d S
O1 O 0.1632(4) 0.4635(4) 0.6752(3) 0.0250(8) Uani 1 1 d .
O5 O 0.1316(4) 0.3660(3) 0.4462(3) 0.0222(7) Uani 1 1 d .
C5 C 0.2568(6) 0.3590(5) 0.9897(4) 0.0203(10) Uani 1 1 d .
O9 O 0.0317(4) 0.6687(4) 0.3359(3) 0.0307(8) Uani 1 1 d .
H9A H 0.0902 0.6807 0.2782 0.046 Uiso 1 1 d R
H9B H -0.0194 0.6193 0.3160 0.046 Uiso 1 1 d R
O2 O 0.2988(4) 0.5912(3) 0.6683(2) 0.0208(7) Uani 1 1 d .
O4 O 0.2447(5) 0.6785(4) 1.1699(3) 0.0315(9) Uani 1 1 d .
O10 O 0.3858(4) 0.4726(3) 0.3134(2) 0.0245(8) Uani 1 1 d .
H10A H 0.3714 0.4062 0.2868 0.037 Uiso 1 1 d R
H10B H 0.3586 0.5420 0.2681 0.037 Uiso 1 1 d R
O6 O 0.0010(4) 0.2392(3) 0.4269(3) 0.0272(8) Uani 1 1 d .
C9 C 0.4228(5) -0.1201(4) 0.3977(3) 0.0149(9) Uani 1 1 d .
O3 O 0.1941(4) 0.8141(3) 1.0263(3) 0.0246(8) Uani 1 1 d .
O7 O 0.2828(4) -0.2582(3) 0.4352(3) 0.0302(8) Uani 1 1 d .
N1 N 0.2477(5) 0.2356(4) 1.0344(3) 0.0214(9) Uani 1 1 d .
N6 N 0.8896(5) 0.0035(4) 0.1618(3) 0.0203(9) Uani 1 1 d .
O8 O 0.5426(4) -0.3498(3) 0.4676(3) 0.0297(9) Uani 1 1 d .
C4 C 0.2587(6) 0.4574(5) 1.0532(4) 0.0226(10) Uani 1 1 d .
H4 H 0.2628 0.4425 1.1257 0.027 Uiso 1 1 calc R
C18 C 0.2313(6) 0.6990(5) 1.0729(4) 0.0209(10) Uani 1 1 d .
C11 C 0.5634(5) 0.0158(5) 0.3339(3) 0.0168(9) Uani 1 1 d .
N4 N 0.7086(5) 0.0235(4) 0.2850(3) 0.0183(8) Uani 1 1 d .
C7 C 0.2845(5) 0.1294(4) 0.3941(3) 0.0152(9) Uani 1 1 d .
C15 C 0.8019(7) 0.0758(6) 0.3225(4) 0.0333(13) Uani 1 1 d .
H15 H 0.7892 0.1142 0.3879 0.040 Uiso 1 1 calc R
C8 C 0.2823(5) 0.0016(4) 0.4108(3) 0.0140(9) Uani 1 1 d .
H8 H 0.1846 -0.0028 0.4312 0.017 Uiso 1 1 calc R
C13 C 0.3517(7) 0.1285(5) 1.0897(4) 0.0309(12) Uani 1 1 d .
H13 H 0.4471 0.1198 1.1156 0.037 Uiso 1 1 calc R
C6 C 0.2481(6) 0.3777(5) 0.8830(4) 0.0240(11) Uani 1 1 d .
H6 H 0.2412 0.3114 0.8429 0.029 Uiso 1 1 calc R
C1 C 0.2498(6) 0.4976(5) 0.8355(4) 0.0205(10) Uani 1 1 d .
N3 N 0.1488(5) 0.0886(4) 1.0486(3) 0.0204(9) Uani 1 1 d .
C2 C 0.2549(6) 0.5971(5) 0.8973(4) 0.0206(10) Uani 1 1 d .
H2 H 0.2586 0.6763 0.8654 0.025 Uiso 1 1 calc R
N5 N 0.7590(5) -0.0183(4) 0.1868(3) 0.0261(10) Uani 1 1 d .
C19 C 0.1286(6) 0.2538(4) 0.4230(3) 0.0171(10) Uani 1 1 d .
C3 C 0.2544(6) 0.5803(5) 1.0059(4) 0.0190(10) Uani 1 1 d .
C10 C 0.5664(5) -0.1131(5) 0.3583(3) 0.0177(10) Uani 1 1 d .
H10 H 0.6622 -0.1934 0.3486 0.021 Uiso 1 1 calc R
C20 C 0.4170(6) -0.2540(4) 0.4340(3) 0.0175(10) Uani 1 1 d .
C14 C 0.2869(7) 0.0358(5) 1.0993(4) 0.0297(12) Uani 1 1 d .
H14 H 0.3302 -0.0496 1.1346 0.036 Uiso 1 1 calc R
C12 C 0.4259(5) 0.1375(4) 0.3548(3) 0.0167(9) Uani 1 1 d .
H12 H 0.4287 0.2229 0.3425 0.020 Uiso 1 1 calc R
C17 C 0.2375(6) 0.5185(5) 0.7197(4) 0.0193(10) Uani 1 1 d .
N2 N 0.1249(5) 0.2107(4) 1.0085(3) 0.0241(9) Uani 1 1 d .
C16 C 0.9195(7) 0.0601(6) 0.2434(4) 0.0317(12) Uani 1 1 d .
H16 H 1.0050 0.0842 0.2456 0.038 Uiso 1 1 calc R

loop_
_atom_site_aniso_label
_atom_site_aniso_U_11
_atom_site_aniso_U_22
_atom_site_aniso_U_33
_atom_site_aniso_U_23
_atom_site_aniso_U_13
_atom_site_aniso_U_12
La1 0.01490(15) 0.00853(14) 0.01483(15) -0.00074(9) -0.00034(10) -0.00511(10)
Co2 0.0230(5) 0.0143(4) 0.0141(4) -0.0020(3) 0.0030(3) -0.0121(4)
O1 0.0338(19) 0.0351(19) 0.0180(17) 0.0005(14) -0.0037(14) -0.0256(17)
O5 0.0267(18) 0.0111(15) 0.0284(18) -0.0062(13) -0.0004(14) -0.0074(14)
C5 0.029(3) 0.014(2) 0.023(2) 0.0030(18) -0.003(2) -0.014(2)
O9 0.030(2) 0.044(2) 0.0249(18) 0.0097(16) -0.0063(15) -0.0230(18)
O2 0.0263(17) 0.0245(17) 0.0168(16) 0.0006(13) -0.0022(14) -0.0158(15)
O4 0.056(2) 0.0271(18) 0.0143(17) 0.0000(14) -0.0039(16) -0.0204(18)
O10 0.0333(19) 0.0229(17) 0.0180(16) 0.0002(13) 0.0030(14) -0.0140(16)
O6 0.0146(17) 0.0173(16) 0.050(2) -0.0081(15) 0.0050(15) -0.0071(14)
C9 0.017(2) 0.013(2) 0.016(2) -0.0005(17) -0.0037(17) -0.0072(18)
O3 0.037(2) 0.0121(16) 0.0252(18) -0.0008(13) -0.0032(15) -0.0105(15)
O7 0.030(2) 0.0185(17) 0.048(2) 0.0033(16) 0.0015(17) -0.0165(16)
N1 0.034(2) 0.0167(19) 0.022(2) 0.0012(16) -0.0052(18) -0.0177(18)
N6 0.020(2) 0.024(2) 0.020(2) -0.0018(16) 0.0041(16) -0.0130(18)
O8 0.0233(18) 0.0138(16) 0.040(2) 0.0082(15) -0.0005(16) 0.0018(15)
C4 0.034(3) 0.023(2) 0.018(2) 0.0033(19) -0.006(2) -0.018(2)
C18 0.023(2) 0.022(2) 0.021(2) -0.0021(19) 0.0003(19) -0.013(2)
C11 0.017(2) 0.021(2) 0.014(2) -0.0023(17) 0.0041(18) -0.0111(19)
N4 0.020(2) 0.0201(19) 0.0163(19) -0.0043(15) 0.0068(16) -0.0112(17)
C7 0.019(2) 0.011(2) 0.016(2) -0.0031(16) -0.0009(18) -0.0055(18)
C15 0.041(3) 0.055(4) 0.019(3) -0.012(2) 0.007(2) -0.036(3)
C8 0.011(2) 0.015(2) 0.016(2) -0.0008(17) 0.0005(17) -0.0059(18)
C13 0.037(3) 0.031(3) 0.033(3) 0.013(2) -0.017(2) -0.022(3)
C6 0.036(3) 0.022(2) 0.021(2) -0.0039(19) -0.001(2) -0.019(2)
C1 0.028(3) 0.019(2) 0.016(2) -0.0010(18) 0.0011(19) -0.012(2)
N3 0.028(2) 0.0146(18) 0.022(2) -0.0020(15) 0.0028(17) -0.0133(17)
C2 0.024(2) 0.019(2) 0.022(2) 0.0034(19) -0.004(2) -0.014(2)
N5 0.029(2) 0.038(2) 0.017(2) -0.0090(18) 0.0070(17) -0.021(2)
C19 0.019(2) 0.012(2) 0.018(2) -0.0024(17) 0.0028(18) -0.0058(19)
C3 0.024(2) 0.016(2) 0.019(2) -0.0008(18) -0.0026(19) -0.010(2)
C10 0.015(2) 0.016(2) 0.020(2) -0.0025(18) 0.0012(18) -0.0055(19)
C20 0.021(2) 0.012(2) 0.018(2) -0.0039(17) 0.0062(18) -0.0062(19)
C14 0.039(3) 0.027(3) 0.030(3) 0.011(2) -0.014(2) -0.019(2)
C12 0.022(2) 0.013(2) 0.018(2) 0.0006(17) -0.0015(18) -0.0094(19)
C17 0.024(2) 0.019(2) 0.017(2) -0.0016(18) -0.0026(19) -0.010(2)
N2 0.029(2) 0.019(2) 0.029(2) 0.0011(17) -0.0030(18) -0.0146(18)
C16 0.031(3) 0.052(3) 0.025(3) -0.006(2) 0.002(2) -0.030(3)

loop_
_atom_type_symbol
_atom_type_description
_atom_type_scat_dispersion_real
_atom_type_scat_dispersion_imag
_atom_type_scat_source
C C 0.0033 0.0016 'International Tables Vol C Tables 4.2.6.8 and 6.1.1.4'
H H 0.0000 0.0000 'International Tables Vol C Tables 4.2.6.8 and 6.1.1.4'
Co Co 0.3494 0.9721 'International Tables Vol C Tables 4.2.6.8 and 6.1.1.4'
La La -0.2871 2.4523 'International Tables Vol C Tables 4.2.6.8 and 6.1.1.4'
N N 0.0061 0.0033 'International Tables Vol C Tables 4.2.6.8 and 6.1.1.4'
O O 0.0106 0.0060 'International Tables Vol C Tables 4.2.6.8 and 6.1.1.4'

loop_
_geom_angle_atom_site_label_1
_geom_angle_atom_site_label_2
_geom_angle_atom_site_label_3
_geom_angle
_geom_angle_site_symmetry_1
_geom_angle_site_symmetry_3
O8 La1 O7 108.02(12) 2_656 1_565
O8 La1 O5 82.16(12) 2_656 .
O7 La1 O5 151.43(12) 1_565 .
O8 La1 O6 138.82(13) 2_656 2_566
O7 La1 O6 72.49(11) 1_565 2_566
O5 La1 O6 117.68(11) . 2_566
O8 La1 O1 71.95(12) 2_656 .
O7 La1 O1 128.11(12) 1_565 .
O5 La1 O1 80.25(11) . .
O6 La1 O1 76.35(12) 2_566 .
O8 La1 O9 143.05(12) 2_656 .
O7 La1 O9 76.62(12) 1_565 .
O5 La1 O9 79.63(11) . .
O6 La1 O9 78.05(12) 2_566 .
O1 La1 O9 134.85(11) . .
O8 La1 O10 74.33(11) 2_656 .
O7 La1 O10 75.73(12) 1_565 .
O5 La1 O10 81.85(11) . .
O6 La1 O10 140.02(11) 2_566 .
O1 La1 O10 143.54(11) . .
O9 La1 O10 71.46(11) . .
O8 La1 O2 71.12(11) 2_656 .
O7 La1 O2 79.82(11) 1_565 .
O5 La1 O2 128.52(10) . .
O6 La1 O2 68.50(11) 2_566 .
O1 La1 O2 50.20(10) . .
O9 La1 O2 143.56(11) . .
O10 La1 O2 128.33(11) . .
O8 La1 O5 133.26(11) 2_656 2_566
O7 La1 O5 114.14(10) 1_565 2_566
O5 La1 O5 70.52(10) . 2_566
O6 La1 O5 47.16(10) 2_566 2_566
O1 La1 O5 66.68(10) . 2_566
O9 La1 O5 68.59(10) . 2_566
O10 La1 O5 134.52(10) . 2_566
O2 La1 O5 97.00(9) . 2_566
O8 La1 C17 69.02(12) 2_656 .
O7 La1 C17 104.23(13) 1_565 .
O5 La1 C17 104.34(12) . .
O6 La1 C17 71.07(12) 2_566 .
O1 La1 C17 25.08(12) . .
O9 La1 C17 146.95(12) . .
O10 La1 C17 141.40(12) . .
O2 La1 C17 25.13(12) . .
O5 La1 C17 81.67(11) 2_566 .
O8 La1 C19 143.36(12) 2_656 2_566
O7 La1 C19 92.04(12) 1_565 2_566
O5 La1 C19 94.77(12) . 2_566
O6 La1 C19 22.95(11) 2_566 2_566
O1 La1 C19 71.55(11) . 2_566
O9 La1 C19 70.38(12) . 2_566
O10 La1 C19 141.67(11) . 2_566
O2 La1 C19 83.18(11) . 2_566
O5 La1 C19 24.31(11) 2_566 2_566
C17 La1 C19 76.58(12) . 2_566
O3 Co2 O3 180.000(1) 2_567 1_545
O3 Co2 N3 95.07(14) 2_567 .
O3 Co2 N3 84.93(14) 1_545 .
O3 Co2 N3 84.93(14) 2_567 2_557
O3 Co2 N3 95.07(14) 1_545 2_557
N3 Co2 N3 180.0 . 2_557
O3 Co2 N6 92.88(14) 2_567 2_656
O3 Co2 N6 87.12(14) 1_545 2_656
N3 Co2 N6 88.53(15) . 2_656
N3 Co2 N6 91.47(15) 2_557 2_656
O3 Co2 N6 87.12(14) 2_567 1_456
O3 Co2 N6 92.88(14) 1_545 1_456
N3 Co2 N6 91.47(15) . 1_456
N3 Co2 N6 88.53(15) 2_557 1_456
N6 Co2 N6 180.000(1) 2_656 1_456
C17 O1 La1 95.7(3) . .
C19 O5 La1 165.6(3) . .
C19 O5 La1 84.3(3) . 2_566
La1 O5 La1 109.48(10) . 2_566
C6 C5 C4 122.7(4) . .
C6 C5 N1 116.1(4) . .
C4 C5 N1 120.9(4) . .
C17 O2 La1 92.6(3) . .
C19 O6 La1 105.4(3) . 2_566
C8 C9 C10 119.0(4) . .
C8 C9 C20 118.4(4) . .
C10 C9 C20 122.4(4) . .
C18 O3 Co2 142.1(3) . 1_565
C20 O7 La1 129.0(3) . 1_545
N2 N1 C13 111.0(4) . .
N2 N1 C5 117.0(4) . .
C13 N1 C5 131.5(4) . .
N5 N6 C16 109.5(4) . .
N5 N6 Co2 124.4(3) . 1_654
C16 N6 Co2 124.3(3) . 1_654
C20 O8 La1 172.9(3) . 2_656
C5 C4 C3 118.3(4) . .
O4 C18 O3 124.6(4) . .
O4 C18 C3 119.1(4) . .
O3 C18 C3 116.3(4) . .
C12 C11 C10 122.1(4) . .
C12 C11 N4 119.0(4) . .
C10 C11 N4 119.0(4) . .
N5 N4 C15 111.4(4) . .
N5 N4 C11 119.3(4) . .
C15 N4 C11 129.2(4) . .
C12 C7 C8 119.8(4) . .
C12 C7 C19 123.7(4) . .
C8 C7 C19 116.5(4) . .
N4 C15 C16 104.8(4) . .
C7 C8 C9 121.4(4) . .
N1 C13 C14 104.7(4) . .
C5 C6 C1 118.9(4) . .
C2 C1 C6 119.5(4) . .
C2 C1 C17 121.8(4) . .
C6 C1 C17 118.6(4) . .
N2 N3 C14 109.1(4) . .
N2 N3 Co2 116.8(3) . .
C14 N3 Co2 132.9(3) . .
C1 C2 C3 120.9(4) . .
N6 N5 N4 106.3(4) . .
O6 C19 O5 122.6(4) . .
O6 C19 C7 117.2(4) . .
O5 C19 C7 120.1(4) . .
O6 C19 La1 51.7(2) . 2_566
O5 C19 La1 71.4(2) . 2_566
C7 C19 La1 165.4(3) . 2_566
C2 C3 C4 119.4(4) . .
C2 C3 C18 120.1(4) . .
C4 C3 C18 120.2(4) . .
C11 C10 C9 118.7(4) . .
O7 C20 O8 124.5(4) . .
O7 C20 C9 116.9(4) . .
O8 C20 C9 118.4(4) . .
N3 C14 C13 108.4(4) . .
C7 C12 C11 118.6(4) . .
O2 C17 O1 121.5(4) . .
O2 C17 C1 120.0(4) . .
O1 C17 C1 118.5(4) . .
O2 C17 La1 62.3(2) . .
O1 C17 La1 59.2(2) . .
C1 C17 La1 177.4(3) . .
N3 N2 N1 106.8(4) . .
N6 C16 C15 107.9(5) . .

loop_
_geom_bond_atom_site_label_1
_geom_bond_atom_site_label_2
_geom_bond_distance
_geom_bond_site_symmetry_2
La1 O8 2.418(3) 2_656
La1 O7 2.470(3) 1_565
La1 O5 2.471(3) .
La1 O6 2.498(3) 2_566
La1 O1 2.567(3) .
La1 O9 2.572(3) .
La1 O10 2.573(3) .
La1 O2 2.635(3) .
La1 O5 2.924(3) 2_566
La1 C17 2.973(4) .
La1 C19 3.070(4) 2_566
Co2 O3 2.050(3) 2_567
Co2 O3 2.050(3) 1_545
Co2 N3 2.124(4) .
Co2 N3 2.124(4) 2_557
Co2 N6 2.207(4) 2_656
Co2 N6 2.207(4) 1_456
O1 C17 1.266(6) .
O5 C19 1.270(6) .
O5 La1 2.924(3) 2_566
C5 C6 1.369(7) .
C5 C4 1.380(7) .
C5 N1 1.440(6) .
O2 C17 1.264(6) .
O4 C18 1.253(6) .
O6 C19 1.242(6) .
O6 La1 2.498(3) 2_566
C9 C8 1.385(6) .
C9 C10 1.395(6) .
C9 C20 1.502(6) .
O3 C18 1.254(6) .
O3 Co2 2.050(3) 1_565
O7 C20 1.250(6) .
O7 La1 2.470(3) 1_545
N1 N2 1.339(6) .
N1 C13 1.341(6) .
N6 N5 1.323(6) .
N6 C16 1.346(7) .
N6 Co2 2.207(4) 1_654
O8 C20 1.256(5) .
O8 La1 2.418(3) 2_656
C4 C3 1.399(6) .
C18 C3 1.506(6) .
C11 C12 1.384(6) .
C11 C10 1.387(6) .
C11 N4 1.449(6) .
N4 N5 1.331(5) .
N4 C15 1.343(7) .
C7 C12 1.382(7) .
C7 C8 1.382(6) .
C7 C19 1.506(6) .
C15 C16 1.367(7) .
C13 C14 1.357(8) .
C6 C1 1.391(7) .
C1 C2 1.387(7) .
C1 C17 1.489(6) .
N3 N2 1.308(5) .
N3 C14 1.353(7) .
C2 C3 1.387(6) .
C19 La1 3.070(4) 2_566

loop_
_geom_hbond_atom_site_label_D
_geom_hbond_atom_site_label_H
_geom_hbond_atom_site_label_A
_geom_hbond_distance_DH
_geom_hbond_distance_HA
_geom_hbond_distance_DA
_geom_hbond_angle_DHA
_geom_hbond_site_symmetry_A
O10 H10B O4 0.87 1.87 2.711(5) 162.1 1_554
O9 H9B O1 0.91 1.87 2.738(5) 158.6 2_566
O9 H9A O4 0.91 1.88 2.770(5) 169.2 1_554
